data_2227549
loop_
_publ_author_name
'Liao, Lei'

_publ_section_title
;
 4-[(<i>E</i>)-3-Methoxy-5-nitro-4-(4-nitrobenzyloxy)benzylideneamino]-1,5-dimethyl-2-phenyl-1<i>H</i>-pyrazol-3(2<i>H</i>)-one
;
_journal_coeditor_code HB5658
_journal_issue 11
_journal_name_full 'Acta Crystallographica Section E'
_journal_page_first o2783
_journal_paper_doi 10.1107/S1600536810039152
_journal_volume 66
_journal_year 2010
_chemical_formula_iupac 'C26 H23 N5 O7'
_chemical_formula_moiety 'C26 H23 N5 O7'
_chemical_formula_sum 'C26 H23 N5 O7'
_chemical_formula_weight 517.49
_chemical_name_systematic
;
4-[(<i>E</i>)-3-Methoxy-5-nitro-4-(4-nitrobenzyloxy)benzylideneamino]-
1,5-dimethyl-2-phenyl-1<i>H</i>-pyrazol-3(2<i>H</i>)-one
;
_space_group_IT_number 15
_symmetry_cell_setting monoclinic
_symmetry_space_group_name_Hall '-C 2yc'
_symmetry_space_group_name_H-M 'C 1 2/c 1'
_atom_sites_solution_hydrogens geom
_atom_sites_solution_primary direct
_atom_sites_solution_secondary difmap
_audit_creation_method SHELXL-97
_cell_angle_alpha 90.00
_cell_angle_beta 103.972(7)
_cell_angle_gamma 90.00
_cell_formula_units_Z 8
_cell_length_a 25.671(11)
_cell_length_b 11.933(5)
_cell_length_c 16.617(7)
_cell_measurement_reflns_used 3086
_cell_measurement_temperature 294(2)
_cell_measurement_theta_max 23.09
_cell_measurement_theta_min 2.53
_cell_volume 4940(4)
_computing_cell_refinement 'SAINT (Bruker, 1999)'
_computing_data_collection 'SMART (Bruker, 1999)'
_computing_data_reduction 'SAINT (Bruker, 1999)'
_computing_molecular_graphics 'SHELXTL (Sheldrick, 2008)'
_computing_publication_material 'SHELXTL (Sheldrick, 2008)'
_computing_structure_refinement 'SHELXL97 (Sheldrick, 2008)'
_computing_structure_solution 'SHELXS97 (Sheldrick, 2008)'
_diffrn_ambient_temperature 294(2)
_diffrn_measured_fraction_theta_full 1.000
_diffrn_measured_fraction_theta_max 1.000
_diffrn_measurement_device_type 'Bruker SMART APEX CCD'
_diffrn_measurement_method '\f and \w scans'
_diffrn_radiation_monochromator graphite
_diffrn_radiation_source 'fine-focus sealed tube'
_diffrn_radiation_type MoK\a
_diffrn_radiation_wavelength 0.71073
_diffrn_reflns_av_R_equivalents 0.0392
_diffrn_reflns_av_sigmaI/netI 0.0473
_diffrn_reflns_limit_h_max 30
_diffrn_reflns_limit_h_min -30
_diffrn_reflns_limit_k_max 14
_diffrn_reflns_limit_k_min -10
_diffrn_reflns_limit_l_max 19
_diffrn_reflns_limit_l_min -18
_diffrn_reflns_number 12593
_diffrn_reflns_theta_full 25.02
_diffrn_reflns_theta_max 25.02
_diffrn_reflns_theta_min 1.63
_diffrn_standards_number 0
_exptl_absorpt_coefficient_mu 0.103
_exptl_absorpt_correction_T_max 0.989
_exptl_absorpt_correction_T_min 0.938
_exptl_absorpt_correction_type multi-scan
_exptl_absorpt_process_details '(SADABS; Sheldrick, 1996)'
_exptl_crystal_colour yellow
_exptl_crystal_density_diffrn 1.392
_exptl_crystal_density_method 'not measured'
_exptl_crystal_description block
_exptl_crystal_F_000 2160
_exptl_crystal_size_max 0.20
_exptl_crystal_size_mid 0.18
_exptl_crystal_size_min 0.10
_refine_diff_density_max 0.393
_refine_diff_density_min -0.206
_refine_ls_extinction_method none
_refine_ls_goodness_of_fit_ref 1.018
_refine_ls_hydrogen_treatment constr
_refine_ls_matrix_type full
_refine_ls_number_parameters 346
_refine_ls_number_reflns 4363
_refine_ls_number_restraints 0
_refine_ls_restrained_S_all 1.018
_refine_ls_R_factor_all 0.0896
_refine_ls_R_factor_gt 0.0480
_refine_ls_shift/su_max 0.001
_refine_ls_shift/su_mean 0.000
_refine_ls_structure_factor_coef Fsqd
_refine_ls_weighting_details 'calc w=1/[\s^2^(Fo^2^)+(0.0693P)^2^+1.2662P] where P=(Fo^2^+2Fc^2^)/3'
_refine_ls_weighting_scheme calc
_refine_ls_wR_factor_gt 0.1189
_refine_ls_wR_factor_ref 0.1394
_reflns_number_gt 2652
_reflns_number_total 4363
_reflns_threshold_expression I>2\s(I)
_cod_data_source_file hb5658.cif
_cod_data_source_block I
_cod_original_sg_symbol_H-M 'C 2/c'
_cod_database_code 2227549
_cod_database_fobs_code 2227549

loop_
_symmetry_equiv_pos_as_xyz
'x, y, z'
'-x, y, -z+1/2'
'x+1/2, y+1/2, z'
'-x+1/2, y+1/2, -z+1/2'
'-x, -y, -z'
'x, -y, z-1/2'
'-x+1/2, -y+1/2, -z'
'x+1/2, -y+1/2, z-1/2'

loop_
_atom_site_type_symbol
_atom_site_label
_atom_site_fract_x
_atom_site_fract_y
_atom_site_fract_z
_atom_site_U_iso_or_equiv
_atom_site_adp_type
_atom_site_calc_flag
_atom_site_refinement_flags
_atom_site_occupancy
_atom_site_disorder_assembly
_atom_site_disorder_group
N N1 0.17786(9) -0.1619(2) -0.12948(15) 0.0577(6) Uani d . 1 . .
N N2 0.45460(10) 0.1575(2) 0.1025(2) 0.0746(8) Uani d . 1 . .
N N3 0.65269(7) 0.10798(16) 0.27094(12) 0.0441(5) Uani d . 1 . .
N N4 0.79727(7) 0.09102(16) 0.33957(12) 0.0442(5) Uani d . 1 . .
N N5 0.78530(8) 0.18315(16) 0.38510(13) 0.0456(5) Uani d . 1 . .
O O1 0.14745(8) -0.0959(2) -0.10853(15) 0.0924(8) Uani d . 1 . .
O O2 0.16274(8) -0.23197(19) -0.18340(15) 0.0838(7) Uani d . 1 . .
O O3 0.41585(6) -0.06411(14) 0.08900(11) 0.0522(5) Uani d . 1 . .
O O4 0.48334(7) -0.23900(15) 0.14053(13) 0.0675(6) Uani d . 1 . .
O O5 0.45720(10) 0.2406(2) 0.1478(2) 0.1103(9) Uani d . 1 . .
O O6 0.42595(15) 0.1535(3) 0.0360(2) 0.1733(17) Uani d . 1 . .
O O7 0.74844(6) -0.04709(15) 0.25573(11) 0.0559(5) Uani d . 1 . .
C C1 0.30688(10) -0.06890(19) 0.00891(16) 0.0471(6) Uani d . 1 . .
H H1 0.3190 -0.0199 0.0530 0.057 Uiso calc R 1 . .
C C2 0.25251(10) -0.0791(2) -0.02563(16) 0.0471(6) Uani d . 1 . .
H H2 0.2279 -0.0369 -0.0056 0.057 Uiso calc R 1 . .
C C3 0.23550(9) -0.15309(19) -0.09037(15) 0.0402(6) Uani d . 1 . .
C C4 0.27074(10) -0.2174(2) -0.12056(16) 0.0479(6) Uani d . 1 . .
H H4 0.2584 -0.2679 -0.1636 0.057 Uiso calc R 1 . .
C C5 0.32471(10) -0.2054(2) -0.08570(16) 0.0524(7) Uani d . 1 . .
H H5 0.3491 -0.2483 -0.1058 0.063 Uiso calc R 1 . .
C C6 0.34367(9) -0.1309(2) -0.02133(15) 0.0442(6) Uani d . 1 . .
C C7 0.40340(11) -0.1185(3) 0.01048(19) 0.0792(10) Uani d . 1 . .
H H7A 0.4201 -0.1919 0.0156 0.095 Uiso calc R 1 . .
H H7B 0.4176 -0.0752 -0.0287 0.095 Uiso calc R 1 . .
C C8 0.46952(9) -0.0463(2) 0.12145(15) 0.0445(6) Uani d . 1 . .
C C9 0.50518(9) -0.1341(2) 0.14976(16) 0.0454(6) Uani d . 1 . .
C C10 0.55822(9) -0.1122(2) 0.18748(16) 0.0462(6) Uani d . 1 . .
H H10 0.5818 -0.1716 0.2042 0.055 Uiso calc R 1 . .
C C11 0.57716(9) -0.0028(2) 0.20097(15) 0.0411(6) Uani d . 1 . .
C C12 0.54226(9) 0.0855(2) 0.17466(15) 0.0455(6) Uani d . 1 . .
H H12 0.5539 0.1593 0.1839 0.055 Uiso calc R 1 . .
C C13 0.48995(9) 0.0621(2) 0.13456(16) 0.0459(6) Uani d . 1 . .
C C14 0.51973(13) -0.3321(2) 0.1583(2) 0.0860(11) Uani d . 1 . .
H H14A 0.5425 -0.3321 0.1202 0.129 Uiso calc R 1 . .
H H14B 0.4997 -0.4007 0.1528 0.129 Uiso calc R 1 . .
H H14C 0.5414 -0.3256 0.2140 0.129 Uiso calc R 1 . .
C C15 0.63347(9) 0.0136(2) 0.24335(16) 0.0452(6) Uani d . 1 . .
H H15 0.6563 -0.0480 0.2505 0.054 Uiso calc R 1 . .
C C16 0.70778(9) 0.11570(18) 0.30688(14) 0.0391(6) Uani d . 1 . .
C C17 0.74983(9) 0.0415(2) 0.29486(15) 0.0418(6) Uani d . 1 . .
C C18 0.73083(9) 0.20013(19) 0.35782(15) 0.0414(6) Uani d . 1 . .
C C19 0.70450(11) 0.3001(2) 0.38397(17) 0.0575(7) Uani d . 1 . .
H H19A 0.7146 0.3658 0.3580 0.086 Uiso calc R 1 . .
H H19B 0.7157 0.3080 0.4431 0.086 Uiso calc R 1 . .
H H19C 0.6662 0.2910 0.3677 0.086 Uiso calc R 1 . .
C C20 0.82277(11) 0.2781(2) 0.39304(18) 0.0595(7) Uani d . 1 . .
H H20A 0.8205 0.3102 0.3394 0.089 Uiso calc R 1 . .
H H20B 0.8587 0.2522 0.4160 0.089 Uiso calc R 1 . .
H H20C 0.8135 0.3337 0.4290 0.089 Uiso calc R 1 . .
C C21 0.84699(9) 0.03300(19) 0.36710(16) 0.0447(6) Uani d . 1 . .
C C22 0.87379(10) 0.0311(2) 0.45004(18) 0.0596(7) Uani d . 1 . .
H H22 0.8601 0.0695 0.4891 0.072 Uiso calc R 1 . .
C C23 0.92118(12) -0.0284(3) 0.4743(2) 0.0748(10) Uani d . 1 . .
H H23 0.9394 -0.0296 0.5299 0.090 Uiso calc R 1 . .
C C24 0.94167(12) -0.0855(3) 0.4174(3) 0.0758(10) Uani d . 1 . .
H H24 0.9734 -0.1258 0.4346 0.091 Uiso calc R 1 . .
C C25 0.91524(11) -0.0832(2) 0.3348(2) 0.0677(9) Uani d . 1 . .
H H25 0.9292 -0.1219 0.2962 0.081 Uiso calc R 1 . .
C C26 0.86791(10) -0.0234(2) 0.30924(19) 0.0549(7) Uani d . 1 . .
H H26 0.8502 -0.0212 0.2534 0.066 Uiso calc R 1 . .

loop_
_atom_site_aniso_label
_atom_site_aniso_U_11
_atom_site_aniso_U_22
_atom_site_aniso_U_33
_atom_site_aniso_U_12
_atom_site_aniso_U_13
_atom_site_aniso_U_23
N1 0.0418(14) 0.0746(16) 0.0518(15) -0.0035(12) 0.0019(12) 0.0040(13)
N2 0.0522(16) 0.0634(18) 0.095(2) 0.0082(13) -0.0074(15) 0.0167(16)
N3 0.0350(12) 0.0457(12) 0.0496(13) -0.0031(9) 0.0065(10) 0.0016(10)
N4 0.0339(12) 0.0459(12) 0.0482(13) -0.0017(9) 0.0009(9) -0.0022(10)
N5 0.0396(12) 0.0440(12) 0.0499(13) -0.0071(9) 0.0045(10) -0.0059(10)
O1 0.0398(12) 0.141(2) 0.0917(18) 0.0139(13) 0.0061(11) -0.0275(15)
O2 0.0578(14) 0.0940(16) 0.0865(17) -0.0192(11) -0.0082(12) -0.0233(13)
O3 0.0289(9) 0.0750(12) 0.0497(11) 0.0002(8) 0.0037(8) -0.0143(9)
O4 0.0459(11) 0.0504(11) 0.0977(16) -0.0049(9) 0.0007(10) -0.0121(10)
O5 0.0948(19) 0.0689(16) 0.159(3) 0.0270(14) 0.0149(17) 0.0107(17)
O6 0.175(3) 0.122(2) 0.155(3) 0.037(2) -0.093(3) 0.025(2)
O7 0.0407(10) 0.0532(11) 0.0691(13) -0.0016(8) 0.0043(9) -0.0156(10)
C1 0.0434(16) 0.0509(15) 0.0441(16) -0.0005(12) 0.0050(12) -0.0112(12)
C2 0.0387(15) 0.0512(15) 0.0504(16) 0.0070(11) 0.0089(12) -0.0030(13)
C3 0.0353(14) 0.0419(14) 0.0409(15) -0.0028(11) 0.0043(11) 0.0061(11)
C4 0.0480(16) 0.0460(15) 0.0449(16) -0.0012(12) 0.0020(12) -0.0068(12)
C5 0.0468(17) 0.0593(17) 0.0493(17) 0.0116(12) 0.0082(13) -0.0090(13)
C6 0.0351(14) 0.0553(15) 0.0395(15) 0.0038(11) 0.0037(11) -0.0042(12)
C7 0.0435(18) 0.134(3) 0.057(2) 0.0033(17) 0.0059(15) -0.0360(19)
C8 0.0284(13) 0.0637(17) 0.0404(15) -0.0015(12) 0.0061(11) -0.0036(12)
C9 0.0333(14) 0.0495(15) 0.0525(17) -0.0038(12) 0.0087(12) -0.0087(12)
C10 0.0361(15) 0.0474(15) 0.0532(17) 0.0056(11) 0.0070(12) -0.0056(12)
C11 0.0319(13) 0.0514(15) 0.0404(15) -0.0003(11) 0.0095(11) -0.0023(11)
C12 0.0378(15) 0.0454(15) 0.0516(17) -0.0024(11) 0.0075(12) 0.0027(12)
C13 0.0344(14) 0.0513(16) 0.0498(16) 0.0056(12) 0.0057(12) 0.0061(12)
C14 0.072(2) 0.0483(18) 0.129(3) 0.0055(16) 0.009(2) -0.0209(18)
C15 0.0331(14) 0.0484(15) 0.0519(17) 0.0025(11) 0.0061(12) -0.0009(12)
C16 0.0342(14) 0.0410(13) 0.0400(14) -0.0017(10) 0.0050(11) 0.0034(11)
C17 0.0350(14) 0.0425(14) 0.0450(15) -0.0034(11) 0.0040(11) 0.0025(12)
C18 0.0394(15) 0.0420(14) 0.0420(15) -0.0020(11) 0.0081(11) 0.0037(11)
C19 0.0559(17) 0.0566(17) 0.0601(19) 0.0004(13) 0.0140(14) -0.0072(14)
C20 0.0500(17) 0.0547(17) 0.069(2) -0.0153(13) 0.0060(14) -0.0055(14)
C21 0.0302(14) 0.0433(14) 0.0566(18) -0.0069(11) 0.0027(12) 0.0102(12)
C22 0.0435(16) 0.0712(19) 0.0592(19) -0.0060(14) 0.0028(14) 0.0157(15)
C23 0.0453(18) 0.085(2) 0.082(2) -0.0057(16) -0.0090(17) 0.0290(19)
C24 0.0403(18) 0.059(2) 0.123(3) 0.0019(14) 0.009(2) 0.023(2)
C25 0.0491(19) 0.0482(17) 0.106(3) -0.0026(13) 0.0195(18) 0.0006(16)
C26 0.0462(17) 0.0502(16) 0.066(2) -0.0015(12) 0.0085(14) 0.0014(14)

loop_
_atom_type_symbol
_atom_type_description
_atom_type_scat_dispersion_real
_atom_type_scat_dispersion_imag
_atom_type_scat_source
C C 0.0033 0.0016 'International Tables Vol C Tables 4.2.6.8 and 6.1.1.4'
H H 0.0000 0.0000 'International Tables Vol C Tables 4.2.6.8 and 6.1.1.4'
N N 0.0061 0.0033 'International Tables Vol C Tables 4.2.6.8 and 6.1.1.4'
O O 0.0106 0.0060 'International Tables Vol C Tables 4.2.6.8 and 6.1.1.4'

loop_
_geom_angle_atom_site_label_1
_geom_angle_atom_site_label_2
_geom_angle_atom_site_label_3
_geom_angle_site_symmetry_1
_geom_angle_site_symmetry_3
_geom_angle
_geom_angle_publ_flag
O1 N1 O2 . . 122.8(2) ?
O1 N1 C3 . . 118.3(2) ?
O2 N1 C3 . . 118.9(2) ?
O6 N2 O5 . . 122.4(3) ?
O6 N2 C13 . . 120.1(3) ?
O5 N2 C13 . . 117.5(3) ?
C15 N3 C16 . . 118.5(2) ?
C17 N4 N5 . . 109.92(18) ?
C17 N4 C21 . . 124.28(19) ?
N5 N4 C21 . . 120.02(19) ?
C18 N5 N4 . . 105.89(18) ?
C18 N5 C20 . . 120.4(2) ?
N4 N5 C20 . . 115.20(19) ?
C8 O3 C7 . . 114.45(18) ?
C9 O4 C14 . . 117.2(2) ?
C2 C1 C6 . . 120.7(2) ?
C2 C1 H1 . . 119.6 ?
C6 C1 H1 . . 119.6 ?
C3 C2 C1 . . 118.6(2) ?
C3 C2 H2 . . 120.7 ?
C1 C2 H2 . . 120.7 ?
C4 C3 C2 . . 122.1(2) ?
C4 C3 N1 . . 118.8(2) ?
C2 C3 N1 . . 119.1(2) ?
C3 C4 C5 . . 118.3(2) ?
C3 C4 H4 . . 120.8 ?
C5 C4 H4 . . 120.8 ?
C4 C5 C6 . . 121.5(2) ?
C4 C5 H5 . . 119.2 ?
C6 C5 H5 . . 119.2 ?
C5 C6 C1 . . 118.6(2) ?
C5 C6 C7 . . 118.2(2) ?
C1 C6 C7 . . 123.1(2) ?
O3 C7 C6 . . 110.6(2) ?
O3 C7 H7A . . 109.5 ?
C6 C7 H7A . . 109.5 ?
O3 C7 H7B . . 109.5 ?
C6 C7 H7B . . 109.5 ?
H7A C7 H7B . . 108.1 ?
O3 C8 C13 . . 120.7(2) ?
O3 C8 C9 . . 122.1(2) ?
C13 C8 C9 . . 116.9(2) ?
O4 C9 C10 . . 123.9(2) ?
O4 C9 C8 . . 115.6(2) ?
C10 C9 C8 . . 120.4(2) ?
C9 C10 C11 . . 121.3(2) ?
C9 C10 H10 . . 119.4 ?
C11 C10 H10 . . 119.4 ?
C12 C11 C10 . . 119.3(2) ?
C12 C11 C15 . . 122.7(2) ?
C10 C11 C15 . . 118.0(2) ?
C13 C12 C11 . . 118.7(2) ?
C13 C12 H12 . . 120.7 ?
C11 C12 H12 . . 120.7 ?
C12 C13 C8 . . 123.4(2) ?
C12 C13 N2 . . 117.6(2) ?
C8 C13 N2 . . 119.0(2) ?
O4 C14 H14A . . 109.5 ?
O4 C14 H14B . . 109.5 ?
H14A C14 H14B . . 109.5 ?
O4 C14 H14C . . 109.5 ?
H14A C14 H14C . . 109.5 ?
H14B C14 H14C . . 109.5 ?
N3 C15 C11 . . 123.1(2) ?
N3 C15 H15 . . 118.5 ?
C11 C15 H15 . . 118.5 ?
C18 C16 N3 . . 124.0(2) ?
C18 C16 C17 . . 108.3(2) ?
N3 C16 C17 . . 127.7(2) ?
O7 C17 N4 . . 123.5(2) ?
O7 C17 C16 . . 131.9(2) ?
N4 C17 C16 . . 104.6(2) ?
C16 C18 N5 . . 110.6(2) ?
C16 C18 C19 . . 128.2(2) ?
N5 C18 C19 . . 121.3(2) ?
C18 C19 H19A . . 109.5 ?
C18 C19 H19B . . 109.5 ?
H19A C19 H19B . . 109.5 ?
C18 C19 H19C . . 109.5 ?
H19A C19 H19C . . 109.5 ?
H19B C19 H19C . . 109.5 ?
N5 C20 H20A . . 109.5 ?
N5 C20 H20B . . 109.5 ?
H20A C20 H20B . . 109.5 ?
N5 C20 H20C . . 109.5 ?
H20A C20 H20C . . 109.5 ?
H20B C20 H20C . . 109.5 ?
C22 C21 C26 . . 120.1(2) ?
C22 C21 N4 . . 121.2(2) ?
C26 C21 N4 . . 118.7(2) ?
C23 C22 C21 . . 119.3(3) ?
C23 C22 H22 . . 120.3 ?
C21 C22 H22 . . 120.3 ?
C24 C23 C22 . . 120.9(3) ?
C24 C23 H23 . . 119.6 ?
C22 C23 H23 . . 119.6 ?
C23 C24 C25 . . 119.9(3) ?
C23 C24 H24 . . 120.0 ?
C25 C24 H24 . . 120.0 ?
C24 C25 C26 . . 120.1(3) ?
C24 C25 H25 . . 120.0 ?
C26 C25 H25 . . 120.0 ?
C21 C26 C25 . . 119.8(3) ?
C21 C26 H26 . . 120.1 ?
C25 C26 H26 . . 120.1 ?

loop_
_geom_bond_atom_site_label_1
_geom_bond_atom_site_label_2
_geom_bond_site_symmetry_2
_geom_bond_distance
_geom_bond_publ_flag
N1 O1 . 1.218(3) ?
N1 O2 . 1.218(3) ?
N1 C3 . 1.469(3) ?
N2 O6 . 1.171(4) ?
N2 O5 . 1.238(3) ?
N2 C13 . 1.473(3) ?
N3 C15 . 1.270(3) ?
N3 C16 . 1.399(3) ?
N4 C17 . 1.396(3) ?
N4 N5 . 1.410(3) ?
N4 C21 . 1.427(3) ?
N5 C18 . 1.377(3) ?
N5 C20 . 1.471(3) ?
O3 C8 . 1.370(3) ?
O3 C7 . 1.423(3) ?
O4 C9 . 1.365(3) ?
O4 C14 . 1.435(3) ?
O7 C17 . 1.237(3) ?
C1 C2 . 1.380(3) ?
C1 C6 . 1.386(3) ?
C1 H1 . 0.9300 ?
C2 C3 . 1.379(3) ?
C2 H2 . 0.9300 ?
C3 C4 . 1.371(3) ?
C4 C5 . 1.374(3) ?
C4 H4 . 0.9300 ?
C5 C6 . 1.385(3) ?
C5 H5 . 0.9300 ?
C6 C7 . 1.504(3) ?
C7 H7A . 0.9700 ?
C7 H7B . 0.9700 ?
C8 C13 . 1.393(3) ?
C8 C9 . 1.396(3) ?
C9 C10 . 1.379(3) ?
C10 C11 . 1.392(3) ?
C10 H10 . 0.9300 ?
C11 C12 . 1.385(3) ?
C11 C15 . 1.460(3) ?
C12 C13 . 1.376(3) ?
C12 H12 . 0.9300 ?
C14 H14A . 0.9600 ?
C14 H14B . 0.9600 ?
C14 H14C . 0.9600 ?
C15 H15 . 0.9300 ?
C16 C18 . 1.356(3) ?
C16 C17 . 1.447(3) ?
C18 C19 . 1.487(3) ?
C19 H19A . 0.9600 ?
C19 H19B . 0.9600 ?
C19 H19C . 0.9600 ?
C20 H20A . 0.9600 ?
C20 H20B . 0.9600 ?
C20 H20C . 0.9600 ?
C21 C22 . 1.384(4) ?
C21 C26 . 1.384(4) ?
C22 C23 . 1.382(4) ?
C22 H22 . 0.9300 ?
C23 C24 . 1.369(5) ?
C23 H23 . 0.9300 ?
C24 C25 . 1.376(5) ?
C24 H24 . 0.9300 ?
C25 C26 . 1.385(4) ?
C25 H25 . 0.9300 ?
C26 H26 . 0.9300 ?

loop_
_geom_hbond_atom_site_label_D
_geom_hbond_atom_site_label_H
_geom_hbond_atom_site_label_A
_geom_hbond_site_symmetry_A
_geom_hbond_distance_DH
_geom_hbond_distance_HA
_geom_hbond_distance_DA
_geom_hbond_angle_DHA
_geom_hbond_publ_flag
C15 H15 O7 . 0.93 2.35 2.997(3) 127 yes
C4 H4 O7 8_445 0.93 2.56 3.447(3) 159 yes

loop_
_geom_torsion_atom_site_label_1
_geom_torsion_atom_site_label_2
_geom_torsion_atom_site_label_3
_geom_torsion_atom_site_label_4
_geom_torsion_site_symmetry_1
_geom_torsion_site_symmetry_2
_geom_torsion_site_symmetry_3
_geom_torsion_site_symmetry_4
_geom_torsion
_geom_torsion_publ_flag
C17 N4 N5 C18 . . . . -9.2(2) ?
C21 N4 N5 C18 . . . . -163.58(19) ?
C17 N4 N5 C20 . . . . -145.0(2) ?
C21 N4 N5 C20 . . . . 60.7(3) ?
C6 C1 C2 C3 . . . . 0.6(4) ?
C1 C2 C3 C4 . . . . 0.8(4) ?
C1 C2 C3 N1 . . . . -178.0(2) ?
O1 N1 C3 C4 . . . . -172.0(2) ?
O2 N1 C3 C4 . . . . 5.4(3) ?
O1 N1 C3 C2 . . . . 6.8(3) ?
O2 N1 C3 C2 . . . . -175.8(2) ?
C2 C3 C4 C5 . . . . -1.3(4) ?
N1 C3 C4 C5 . . . . 177.5(2) ?
C3 C4 C5 C6 . . . . 0.3(4) ?
C4 C5 C6 C1 . . . . 1.0(4) ?
C4 C5 C6 C7 . . . . -176.9(3) ?
C2 C1 C6 C5 . . . . -1.5(4) ?
C2 C1 C6 C7 . . . . 176.4(3) ?
C8 O3 C7 C6 . . . . -178.1(2) ?
C5 C6 C7 O3 . . . . -164.2(2) ?
C1 C6 C7 O3 . . . . 17.9(4) ?
C7 O3 C8 C13 . . . . 116.4(3) ?
C7 O3 C8 C9 . . . . -69.5(3) ?
C14 O4 C9 C10 . . . . -11.0(4) ?
C14 O4 C9 C8 . . . . 171.8(3) ?
O3 C8 C9 O4 . . . . 2.0(3) ?
C13 C8 C9 O4 . . . . 176.2(2) ?
O3 C8 C9 C10 . . . . -175.3(2) ?
C13 C8 C9 C10 . . . . -1.1(4) ?
O4 C9 C10 C11 . . . . -174.8(2) ?
C8 C9 C10 C11 . . . . 2.3(4) ?
C9 C10 C11 C12 . . . . -1.2(4) ?
C9 C10 C11 C15 . . . . 178.3(2) ?
C10 C11 C12 C13 . . . . -1.1(4) ?
C15 C11 C12 C13 . . . . 179.4(2) ?
C11 C12 C13 C8 . . . . 2.3(4) ?
C11 C12 C13 N2 . . . . -176.2(2) ?
O3 C8 C13 C12 . . . . 173.1(2) ?
C9 C8 C13 C12 . . . . -1.2(4) ?
O3 C8 C13 N2 . . . . -8.4(4) ?
C9 C8 C13 N2 . . . . 177.2(2) ?
O6 N2 C13 C12 . . . . 135.8(4) ?
O5 N2 C13 C12 . . . . -43.2(4) ?
O6 N2 C13 C8 . . . . -42.7(5) ?
O5 N2 C13 C8 . . . . 138.2(3) ?
C16 N3 C15 C11 . . . . -176.8(2) ?
C12 C11 C15 N3 . . . . 11.5(4) ?
C10 C11 C15 N3 . . . . -168.0(2) ?
C15 N3 C16 C18 . . . . -161.3(2) ?
C15 N3 C16 C17 . . . . 21.5(4) ?
N5 N4 C17 O7 . . . . -173.0(2) ?
C21 N4 C17 O7 . . . . -20.0(4) ?
N5 N4 C17 C16 . . . . 6.8(2) ?
C21 N4 C17 C16 . . . . 159.8(2) ?
C18 C16 C17 O7 . . . . 178.0(3) ?
N3 C16 C17 O7 . . . . -4.5(4) ?
C18 C16 C17 N4 . . . . -1.8(3) ?
N3 C16 C17 N4 . . . . 175.7(2) ?
N3 C16 C18 N5 . . . . 178.4(2) ?
C17 C16 C18 N5 . . . . -4.0(3) ?
N3 C16 C18 C19 . . . . -1.7(4) ?
C17 C16 C18 C19 . . . . 175.9(2) ?
N4 N5 C18 C16 . . . . 8.1(3) ?
C20 N5 C18 C16 . . . . 141.0(2) ?
N4 N5 C18 C19 . . . . -171.8(2) ?
C20 N5 C18 C19 . . . . -39.0(3) ?
C17 N4 C21 C22 . . . . -123.6(3) ?
N5 N4 C21 C22 . . . . 26.8(3) ?
C17 N4 C21 C26 . . . . 55.4(3) ?
N5 N4 C21 C26 . . . . -154.1(2) ?
C26 C21 C22 C23 . . . . -0.6(4) ?
N4 C21 C22 C23 . . . . 178.4(2) ?
C21 C22 C23 C24 . . . . -0.2(4) ?
C22 C23 C24 C25 . . . . 0.6(4) ?
C23 C24 C25 C26 . . . . -0.1(4) ?
C22 C21 C26 C25 . . . . 1.1(4) ?
N4 C21 C26 C25 . . . . -178.0(2) ?
C24 C25 C26 C21 . . . . -0.7(4) ?
